data_1555598
loop_
_publ_author_name
'Rahman, M. Toufiqur'
'Deschamps, Jeffrey R.'
'Imler, Gregory H.'
'Schwabacher, Alan W.'
'Cook, James M.'

_publ_section_title
;
 Total Synthesis of Macrocarpines D and E via an Enolate-Driven
 Copper-Mediated Cross-Coupling Process: Replacement of Catalytic
 Palladium with Copper Iodide.
;
_journal_issue 17
_journal_name_full 'Organic letters'
_journal_page_first 4174
_journal_page_last 4177
_journal_paper_doi 10.1021/acs.orglett.6b01526
_journal_volume 18
_journal_year 2016
_chemical_absolute_configuration unk
_chemical_formula_moiety 'C19 H20 N2 O, 0.76(O)'
_chemical_formula_sum 'C19 H20 N2 O1.76'
_chemical_formula_weight 304.53
_space_group_crystal_system trigonal
_space_group_IT_number 146
_space_group_name_Hall 'R 3'
_space_group_name_H-M_alt 'R 3 :H'
_atom_sites_solution_hydrogens geom
_audit_creation_method SHELXL-2014/7
_cell_angle_alpha 90
_cell_angle_beta 90
_cell_angle_gamma 120
_cell_formula_units_Z 9
_cell_length_a 24.3768(13)
_cell_length_b 24.3768(13)
_cell_length_c 7.2197(5)
_cell_measurement_reflns_used 7019
_cell_measurement_temperature 150(2)
_cell_measurement_theta_max 74.414
_cell_measurement_theta_min 3.627
_cell_volume 3715.4(4)
_computing_cell_refinement 'Bruker APEX3 v2015.5-2 (Bruker, 2015)'
_computing_data_collection 'Bruker APEX3 v2015.5-2 (Bruker, 2015)'
_computing_data_reduction
;
Bruker SAINT v8.34A (Bruker, 2013), Bruker XPREP v2014/2 (Bruker, 2014)
;
_computing_molecular_graphics 'Bruker SHELXTL v2014/7 (Bruker, 2014)'
_computing_publication_material 'Bruker SHELXTL v2014/7 (Bruker, 2014)'
_computing_structure_refinement 'SHELXL-2014/7 (Sheldrick, 2014)'
_computing_structure_solution 'Bruker SHELXTL v2014/7 (Bruker, 2014)'
_diffrn_ambient_temperature 150(2)
_diffrn_measured_fraction_theta_full 0.985
_diffrn_measured_fraction_theta_max 0.977
_diffrn_measurement_device_type 'Photon 100'
_diffrn_measurement_method '\w scans'
_diffrn_radiation_monochromator 'HELIOS multilayer optics'
_diffrn_radiation_type CuK\a
_diffrn_radiation_wavelength 1.54178
_diffrn_reflns_av_R_equivalents 0.0291
_diffrn_reflns_av_unetI/netI 0.0331
_diffrn_reflns_Laue_measured_fraction_full 0.985
_diffrn_reflns_Laue_measured_fraction_max 0.977
_diffrn_reflns_limit_h_max 30
_diffrn_reflns_limit_h_min -30
_diffrn_reflns_limit_k_max 28
_diffrn_reflns_limit_k_min -28
_diffrn_reflns_limit_l_max 7
_diffrn_reflns_limit_l_min -9
_diffrn_reflns_number 7328
_diffrn_reflns_point_group_measured_fraction_full 0.784
_diffrn_reflns_point_group_measured_fraction_max 0.754
_diffrn_reflns_theta_full 67.679
_diffrn_reflns_theta_max 74.414
_diffrn_reflns_theta_min 3.626
_diffrn_source '1uS microfocus'
_exptl_absorpt_coefficient_mu 0.630
_exptl_absorpt_correction_T_max 0.7538
_exptl_absorpt_correction_T_min 0.6000
_exptl_absorpt_correction_type multi-scan
_exptl_absorpt_process_details 'SADABS v2014/5 (Bruker, 2008)'
_exptl_crystal_colour 'clear colourless'
_exptl_crystal_density_diffrn 1.225
_exptl_crystal_description rod
_exptl_crystal_F_000 1458.7
_exptl_crystal_size_max 0.400
_exptl_crystal_size_mid 0.135
_exptl_crystal_size_min 0.122
_refine_diff_density_max 1.708
_refine_diff_density_min -0.431
_refine_diff_density_rms 0.146
_refine_ls_abs_structure_details
;
 Flack x determined using 807 quotients [(I+)-(I-)]/[(I+)+(I-)]
 (Parsons, Flack and Wagner, Acta Cryst. B69 (2013) 249-259).
;
_refine_ls_abs_structure_Flack -0.8(2)
_refine_ls_extinction_coef 0.0034(11)
_refine_ls_extinction_expression Fc^*^=kFc[1+0.001xFc^2^\l^3^/sin(2\q)]^-1/4^
_refine_ls_extinction_method 'SHELXL-2014/7 (Sheldrick 2014'
_refine_ls_goodness_of_fit_ref 1.776
_refine_ls_hydrogen_treatment constr
_refine_ls_matrix_type full
_refine_ls_number_parameters 212
_refine_ls_number_reflns 2553
_refine_ls_number_restraints 1
_refine_ls_restrained_S_all 1.776
_refine_ls_R_factor_all 0.1244
_refine_ls_R_factor_gt 0.1219
_refine_ls_shift/su_max 0.000
_refine_ls_shift/su_mean 0.000
_refine_ls_structure_factor_coef Fsqd
_refine_ls_weighting_details 'w=1/[\s^2^(Fo^2^)+(0.2000P)^2^] where P=(Fo^2^+2Fc^2^)/3'
_refine_ls_weighting_scheme calc
_refine_ls_wR_factor_gt 0.3453
_refine_ls_wR_factor_ref 0.3510
_reflns_Friedel_coverage 0.544
_reflns_Friedel_fraction_full 0.582
_reflns_Friedel_fraction_max 0.532
_reflns_number_gt 2463
_reflns_number_total 2553
_reflns_threshold_expression 'I > 2\s(I)'
_cod_data_source_file ol6b01526_si_002.cif
_cod_data_source_block cook122b
_cod_original_cell_volume 3715.4(5)
_cod_database_code 1555598
_shelx_shelxl_version_number 2014/7
_shelx_space_group_comment
;
The symmetry employed for this shelxl refinement is uniquely defined
by the following loop, which should always be used as a source of
symmetry information in preference to the above space-group names.
They are only intended as comments.
;
_shelx_estimated_absorpt_t_min 0.787
_shelx_estimated_absorpt_t_max 0.927

loop_
_space_group_symop_operation_xyz
'x, y, z'
'-y, x-y, z'
'-x+y, -x, z'
'x+2/3, y+1/3, z+1/3'
'-y+2/3, x-y+1/3, z+1/3'
'-x+y+2/3, -x+1/3, z+1/3'
'x+1/3, y+2/3, z+2/3'
'-y+1/3, x-y+2/3, z+2/3'
'-x+y+1/3, -x+2/3, z+2/3'

loop_
_atom_site_label
_atom_site_type_symbol
_atom_site_fract_x
_atom_site_fract_y
_atom_site_fract_z
_atom_site_U_iso_or_equiv
_atom_site_adp_type
_atom_site_occupancy
_atom_site_site_symmetry_order
_atom_site_calc_flag
_atom_site_refinement_flags_posn
_atom_site_refinement_flags_adp
_atom_site_refinement_flags_occupancy
N1 N 0.4689(3) 0.8469(3) 0.3445(9) 0.0382(15) Uani 1 1 d . . .
C2 C 0.4450(4) 0.8858(4) 0.2658(10) 0.0402(16) Uani 1 1 d . . .
H2A H 0.4033 0.8712 0.3283 0.048 Uiso 1 1 calc R U .
C2A C 0.4291(6) 0.8731(6) 0.0583(14) 0.068(3) Uani 1 1 d . . .
H2AA H 0.4046 0.8274 0.0364 0.102 Uiso 1 1 calc R U .
H2AB H 0.4684 0.8915 -0.0137 0.102 Uiso 1 1 calc R U .
H2AC H 0.4040 0.8925 0.0200 0.102 Uiso 1 1 calc R U .
C3 C 0.4827(4) 0.9571(4) 0.2997(11) 0.0449(18) Uani 1 1 d . . .
H3A H 0.4638 0.9818 0.2681 0.054 Uiso 1 1 calc R U .
C4 C 0.5403(4) 0.9862(3) 0.3706(11) 0.0419(17) Uani 1 1 d . . .
H4A H 0.5602 1.0309 0.3828 0.050 Uiso 1 1 calc R U .
C5 C 0.5781(3) 0.9555(4) 0.4350(10) 0.0403(16) Uani 1 1 d . . .
H5A H 0.6208 0.9893 0.4780 0.048 Uiso 1 1 calc R U .
C6 C 0.5863(4) 0.9195(4) 0.2735(11) 0.0405(16) Uani 1 1 d . . .
H6A H 0.6241 0.9153 0.2954 0.049 Uiso 1 1 calc R U .
H6B H 0.5931 0.9436 0.1573 0.049 Uiso 1 1 calc R U .
C7 C 0.5263(3) 0.8520(3) 0.2529(9) 0.0328(14) Uani 1 1 d . . .
H7A H 0.5172 0.8423 0.1181 0.039 Uiso 1 1 calc R U .
C8 C 0.5367(3) 0.8019(3) 0.3397(9) 0.0350(14) Uani 1 1 d . . .
N9 N 0.5725(3) 0.7793(3) 0.2572(8) 0.0364(14) Uani 1 1 d . . .
C9 C 0.6075(4) 0.7999(4) 0.0894(13) 0.0503(19) Uani 1 1 d . . .
H9A H 0.5973 0.7630 0.0116 0.075 Uiso 1 1 calc R U .
H9B H 0.6529 0.8227 0.1174 0.075 Uiso 1 1 calc R U .
H9C H 0.5963 0.8281 0.0236 0.075 Uiso 1 1 calc R U .
C10 C 0.5725(3) 0.7355(3) 0.3807(9) 0.0363(15) Uani 1 1 d . . .
C11 C 0.6014(3) 0.6988(3) 0.3648(12) 0.0431(18) Uani 1 1 d . . .
H11A H 0.6258 0.7021 0.2582 0.052 Uiso 1 1 calc R U .
C12 C 0.5944(4) 0.6584(3) 0.5029(13) 0.0440(17) Uani 1 1 d . . .
H12A H 0.6143 0.6335 0.4943 0.053 Uiso 1 1 calc R U .
C13 C 0.5570(4) 0.6531(4) 0.6627(12) 0.0455(18) Uani 1 1 d . . .
H13A H 0.5524 0.6244 0.7586 0.055 Uiso 1 1 calc R U .
C14 C 0.5275(4) 0.6890(4) 0.6799(11) 0.0430(17) Uani 1 1 d . . .
H14A H 0.5030 0.6855 0.7862 0.052 Uiso 1 1 calc R U .
C15 C 0.5351(3) 0.7310(4) 0.5345(10) 0.0384(15) Uani 1 1 d . . .
C16 C 0.5140(3) 0.7754(3) 0.5075(10) 0.0379(16) Uani 1 1 d . . .
C17 C 0.4737(4) 0.7928(4) 0.6214(12) 0.0456(18) Uani 1 1 d . . .
H17A H 0.4879 0.7992 0.7520 0.055 Uiso 1 1 calc R U .
H17B H 0.4290 0.7582 0.6170 0.055 Uiso 1 1 calc R U .
C18 C 0.4791(4) 0.8538(4) 0.5444(11) 0.0386(16) Uani 1 1 d . . .
H18A H 0.4444 0.8590 0.6002 0.046 Uiso 1 1 calc R U .
C19 C 0.5426(3) 0.9120(3) 0.5978(9) 0.0353(15) Uani 1 1 d . . .
O19 O 0.5608(3) 0.9231(4) 0.7556(8) 0.0548(17) Uani 1 1 d . . .
O1S O 0.2982(8) 0.7117(8) 0.046(2) 0.062(6) Uiso 0.46(4) 1 d . . P
O2S O 0.3639(7) 0.7262(7) 0.261(2) 0.032(6) Uiso 0.30(3) 1 d . . P

loop_
_atom_site_aniso_label
_atom_site_aniso_U_11
_atom_site_aniso_U_22
_atom_site_aniso_U_33
_atom_site_aniso_U_23
_atom_site_aniso_U_13
_atom_site_aniso_U_12
N1 0.033(3) 0.043(3) 0.042(3) 0.001(2) 0.006(2) 0.022(3)
C2 0.039(4) 0.045(4) 0.040(3) -0.004(3) -0.011(3) 0.024(3)
C2A 0.083(7) 0.089(8) 0.056(5) -0.019(5) -0.036(5) 0.061(7)
C3 0.052(4) 0.049(4) 0.044(4) 0.018(3) 0.011(3) 0.034(4)
C4 0.049(4) 0.032(3) 0.048(4) 0.003(3) 0.007(3) 0.023(3)
C5 0.035(3) 0.037(3) 0.045(4) -0.003(3) -0.002(3) 0.015(3)
C6 0.042(4) 0.042(4) 0.042(3) 0.008(3) 0.009(3) 0.024(3)
C7 0.032(3) 0.039(3) 0.032(3) -0.001(2) 0.003(2) 0.021(3)
C8 0.037(3) 0.036(3) 0.037(3) 0.000(2) 0.010(2) 0.022(3)
N9 0.036(3) 0.032(3) 0.043(3) 0.000(2) 0.004(2) 0.018(2)
C9 0.050(4) 0.049(4) 0.055(4) 0.007(3) 0.017(3) 0.028(4)
C10 0.026(3) 0.037(3) 0.037(3) -0.003(3) 0.002(2) 0.009(3)
C11 0.027(3) 0.029(3) 0.063(5) -0.014(3) 0.000(3) 0.006(3)
C12 0.035(3) 0.033(3) 0.064(5) -0.008(3) -0.004(3) 0.017(3)
C13 0.047(4) 0.045(4) 0.051(4) -0.001(3) -0.004(3) 0.028(4)
C14 0.044(4) 0.038(4) 0.041(4) 0.002(3) 0.004(3) 0.016(3)
C15 0.026(3) 0.036(3) 0.047(4) 0.003(3) 0.008(3) 0.011(3)
C16 0.032(3) 0.037(3) 0.042(4) 0.011(3) 0.007(3) 0.015(3)
C17 0.040(4) 0.041(4) 0.057(4) 0.015(3) 0.019(3) 0.022(3)
C18 0.034(3) 0.043(4) 0.045(4) -0.002(3) 0.001(3) 0.024(3)
C19 0.037(3) 0.041(4) 0.039(3) -0.005(3) -0.005(2) 0.028(3)
O19 0.057(4) 0.074(4) 0.041(3) -0.006(3) -0.003(2) 0.039(3)

loop_
_atom_type_symbol
_atom_type_description
_atom_type_scat_dispersion_real
_atom_type_scat_dispersion_imag
_atom_type_scat_source
C C 0.0181 0.0091 'International Tables Vol C Tables 4.2.6.8 and 6.1.1.4'
H H 0.0000 0.0000 'International Tables Vol C Tables 4.2.6.8 and 6.1.1.4'
N N 0.0311 0.0180 'International Tables Vol C Tables 4.2.6.8 and 6.1.1.4'
O O 0.0492 0.0322 'International Tables Vol C Tables 4.2.6.8 and 6.1.1.4'

loop_
_geom_angle_atom_site_label_1
_geom_angle_atom_site_label_2
_geom_angle_atom_site_label_3
_geom_angle
C2 N1 C18 114.3(5)
C2 N1 C7 115.9(6)
C18 N1 C7 109.3(5)
N1 C2 C3 118.0(6)
N1 C2 C2A 113.2(7)
C3 C2 C2A 109.4(7)
N1 C2 H2A 105.0
C3 C2 H2A 105.0
C2A C2 H2A 105.0
C2 C2A H2AA 109.5
C2 C2A H2AB 109.5
H2AA C2A H2AB 109.5
C2 C2A H2AC 109.5
H2AA C2A H2AC 109.5
H2AB C2A H2AC 109.5
C4 C3 C2 123.2(7)
C4 C3 H3A 118.4
C2 C3 H3A 118.4
C3 C4 C5 126.7(7)
C3 C4 H4A 116.6
C5 C4 H4A 116.6
C4 C5 C19 107.7(6)
C4 C5 C6 109.6(6)
C19 C5 C6 112.2(6)
C4 C5 H5A 109.1
C19 C5 H5A 109.1
C6 C5 H5A 109.1
C5 C6 C7 110.6(6)
C5 C6 H6A 109.5
C7 C6 H6A 109.5
C5 C6 H6B 109.5
C7 C6 H6B 109.5
H6A C6 H6B 108.1
N1 C7 C8 106.2(5)
N1 C7 C6 112.8(5)
C8 C7 C6 111.5(6)
N1 C7 H7A 108.8
C8 C7 H7A 108.8
C6 C7 H7A 108.8
C16 C8 N9 112.6(7)
C16 C8 C7 124.6(6)
N9 C8 C7 122.8(6)
C8 N9 C10 105.8(6)
C8 N9 C9 128.0(7)
C10 N9 C9 126.0(6)
N9 C9 H9A 109.5
N9 C9 H9B 109.5
H9A C9 H9B 109.5
N9 C9 H9C 109.5
H9A C9 H9C 109.5
H9B C9 H9C 109.5
N9 C10 C11 129.3(6)
N9 C10 C15 108.6(6)
C11 C10 C15 122.1(7)
C12 C11 C10 119.1(7)
C12 C11 H11A 120.4
C10 C11 H11A 120.4
C11 C12 C13 120.2(7)
C11 C12 H12A 119.9
C13 C12 H12A 119.9
C14 C13 C12 121.3(7)
C14 C13 H13A 119.3
C12 C13 H13A 119.3
C13 C14 C15 118.0(7)
C13 C14 H14A 121.0
C15 C14 H14A 121.0
C10 C15 C14 119.3(7)
C10 C15 C16 107.3(6)
C14 C15 C16 133.3(6)
C8 C16 C15 105.6(6)
C8 C16 C17 121.6(7)
C15 C16 C17 132.7(6)
C16 C17 C18 109.1(6)
C16 C17 H17A 109.9
C18 C17 H17A 109.9
C16 C17 H17B 109.9
C18 C17 H17B 109.9
H17A C17 H17B 108.3
N1 C18 C17 108.6(6)
N1 C18 C19 112.9(6)
C17 C18 C19 111.3(6)
N1 C18 H18A 107.9
C17 C18 H18A 107.9
C19 C18 H18A 107.9
O19 C19 C5 123.6(7)
O19 C19 C18 122.3(7)
C5 C19 C18 114.0(6)

loop_
_geom_bond_atom_site_label_1
_geom_bond_atom_site_label_2
_geom_bond_distance
N1 C2 1.454(9)
N1 C18 1.459(10)
N1 C7 1.495(8)
C2 C3 1.527(11)
C2 C2A 1.539(12)
C2 H2A 1.0000
C2A H2AA 0.9800
C2A H2AB 0.9800
C2A H2AC 0.9800
C3 C4 1.319(12)
C3 H3A 0.9500
C4 C5 1.520(10)
C4 H4A 0.9500
C5 C19 1.529(11)
C5 C6 1.532(10)
C5 H5A 1.0000
C6 C7 1.569(10)
C6 H6A 0.9900
C6 H6B 0.9900
C7 C8 1.502(10)
C7 H7A 1.0000
C8 C16 1.354(10)
C8 N9 1.379(8)
N9 C10 1.390(10)
N9 C9 1.421(10)
C9 H9A 0.9800
C9 H9B 0.9800
C9 H9C 0.9800
C10 C11 1.395(11)
C10 C15 1.405(9)
C11 C12 1.351(13)
C11 H11A 0.9500
C12 C13 1.435(12)
C12 H12A 0.9500
C13 C14 1.389(11)
C13 H13A 0.9500
C14 C15 1.412(10)
C14 H14A 0.9500
C15 C16 1.424(11)
C16 C17 1.497(10)
C17 C18 1.531(10)
C17 H17A 0.9900
C17 H17B 0.9900
C18 C19 1.536(11)
C18 H18A 1.0000
C19 O19 1.204(9)

loop_
_geom_torsion_atom_site_label_1
_geom_torsion_atom_site_label_2
_geom_torsion_atom_site_label_3
_geom_torsion_atom_site_label_4
_geom_torsion
C18 N1 C2 C3 55.6(9)
C7 N1 C2 C3 -72.8(8)
C18 N1 C2 C2A -174.8(8)
C7 N1 C2 C2A 56.7(10)
N1 C2 C3 C4 11.0(11)
C2A C2 C3 C4 -120.2(9)
C2 C3 C4 C5 -1.8(12)
C3 C4 C5 C19 -63.8(10)
C3 C4 C5 C6 58.5(10)
C4 C5 C6 C7 -83.0(7)
C19 C5 C6 C7 36.6(8)
C2 N1 C7 C8 -172.4(6)
C18 N1 C7 C8 56.7(7)
C2 N1 C7 C6 65.2(8)
C18 N1 C7 C6 -65.7(7)
C5 C6 C7 N1 19.9(8)
C5 C6 C7 C8 -99.5(7)
N1 C7 C8 C16 -21.8(9)
C6 C7 C8 C16 101.4(8)
N1 C7 C8 N9 160.3(6)
C6 C7 C8 N9 -76.5(8)
C16 C8 N9 C10 0.1(8)
C7 C8 N9 C10 178.2(6)
C16 C8 N9 C9 -174.5(8)
C7 C8 N9 C9 3.6(12)
C8 N9 C10 C11 179.8(7)
C9 N9 C10 C11 -5.4(12)
C8 N9 C10 C15 1.5(8)
C9 N9 C10 C15 176.3(8)
N9 C10 C11 C12 -179.3(7)
C15 C10 C11 C12 -1.3(10)
C10 C11 C12 C13 0.7(10)
C11 C12 C13 C14 -0.2(12)
C12 C13 C14 C15 0.3(12)
N9 C10 C15 C14 179.8(7)
C11 C10 C15 C14 1.4(11)
N9 C10 C15 C16 -2.6(8)
C11 C10 C15 C16 179.0(6)
C13 C14 C15 C10 -0.9(11)
C13 C14 C15 C16 -177.8(8)
N9 C8 C16 C15 -1.7(9)
C7 C8 C16 C15 -179.7(7)
N9 C8 C16 C17 -179.7(7)
C7 C8 C16 C17 2.2(12)
C10 C15 C16 C8 2.5(8)
C14 C15 C16 C8 179.7(8)
C10 C15 C16 C17 -179.7(8)
C14 C15 C16 C17 -2.5(15)
C8 C16 C17 C18 -15.1(11)
C15 C16 C17 C18 167.4(8)
C2 N1 C18 C17 154.0(6)
C7 N1 C18 C17 -74.3(7)
C2 N1 C18 C19 -82.1(7)
C7 N1 C18 C19 49.6(7)
C16 C17 C18 N1 49.4(8)
C16 C17 C18 C19 -75.5(8)
C4 C5 C19 O19 -108.9(8)
C6 C5 C19 O19 130.5(8)
C4 C5 C19 C18 68.0(7)
C6 C5 C19 C18 -52.6(8)
N1 C18 C19 O19 -175.3(6)
C17 C18 C19 O19 -52.8(9)
N1 C18 C19 C5 7.8(8)
C17 C18 C19 C5 130.2(6)
